data_4072539
loop_
_publ_author_name
'Gott, Andrew L.'
'Coles, Stuart R.'
'Clarke, Adam J.'
'Clarkson, Guy J.'
'Scott, Peter'

_publ_section_title
;
 Chiral Alkoxide-Functionalized Guanidinates from Ring-Opening
 Rearrangement of Aminooxazolinate Complexes
;
_journal_issue 1
_journal_name_full Organometallics
_journal_page_first 136
_journal_paper_doi 10.1021/om0607649
_journal_volume 26
_journal_year 2007
_chemical_absolute_configuration rmad
_chemical_formula_sum 'C29 H40 Hf N4 O'
_chemical_formula_weight 639.14
_chemical_name_systematic
; 
 ? 
;
_space_group_IT_number 19
_symmetry_cell_setting orthorhombic
_symmetry_space_group_name_Hall 'P 2ac 2ab'
_symmetry_space_group_name_H-M 'P 21 21 21'
_atom_sites_solution_hydrogens geom
_atom_sites_solution_primary direct
_atom_sites_solution_secondary difmap
_audit_creation_method SHELXL-97
_cell_angle_alpha 90.00
_cell_angle_beta 90.00
_cell_angle_gamma 90.00
_cell_formula_units_Z 4
_cell_length_a 9.0546(11)
_cell_length_b 15.272(2)
_cell_length_c 20.203(3)
_cell_measurement_reflns_used 7528
_cell_measurement_temperature 180(2)
_cell_measurement_theta_max 70.12
_cell_measurement_theta_min 3.12
_cell_volume 2793.7(6)
_computing_cell_refinement 'SAINT (Siemens, 1995)'
_computing_data_collection 'SMART (Siemens, 1994)'
_computing_data_reduction 'SAINT (Siemens, 1995)'
_computing_molecular_graphics 'SHELXTL (Sheldrick, 1997)'
_computing_publication_material 'SHELXTL (Sheldrick, 1997)'
_computing_structure_refinement 'SHELXL-97 (Sheldrick, 1997)'
_computing_structure_solution 'SHELXS-97 (Sheldrick, 1990)'
_diffrn_ambient_temperature 180(2)
_diffrn_detector_area_resol_mean 8.192
_diffrn_measured_fraction_theta_full 0.938
_diffrn_measured_fraction_theta_max 0.939
_diffrn_measurement_device_type 'Siemens SMART diffractometer'
_diffrn_measurement_method '\w scans'
_diffrn_radiation_monochromator graphite
_diffrn_radiation_source 'fine-focus sealed tube'
_diffrn_radiation_type CuK\a
_diffrn_radiation_wavelength 1.54178
_diffrn_reflns_av_R_equivalents 0.0389
_diffrn_reflns_av_sigmaI/netI 0.0434
_diffrn_reflns_limit_h_max 10
_diffrn_reflns_limit_h_min -10
_diffrn_reflns_limit_k_max 16
_diffrn_reflns_limit_k_min -17
_diffrn_reflns_limit_l_max 23
_diffrn_reflns_limit_l_min -21
_diffrn_reflns_number 15518
_diffrn_reflns_theta_full 70.65
_diffrn_reflns_theta_max 70.65
_diffrn_reflns_theta_min 3.63
_diffrn_standards_decay_% nil
_exptl_absorpt_coefficient_mu 7.106
_exptl_absorpt_correction_T_max 0.5368
_exptl_absorpt_correction_T_min 0.3100
_exptl_absorpt_correction_type multi-scan
_exptl_absorpt_process_details 'SADABS (Sheldrick, 1996)'
_exptl_crystal_colour colourless
_exptl_crystal_density_diffrn 1.520
_exptl_crystal_density_method 'not measured'
_exptl_crystal_description block
_exptl_crystal_F_000 1288
_exptl_crystal_size_max 0.20
_exptl_crystal_size_mid 0.12
_exptl_crystal_size_min 0.10
_refine_diff_density_max 0.718
_refine_diff_density_min -0.664
_refine_diff_density_rms 0.088
_refine_ls_abs_structure_details 'Flack H D (1983), Acta Cryst. A39, 876-881'
_refine_ls_abs_structure_Flack -0.020(11)
_refine_ls_extinction_method none
_refine_ls_goodness_of_fit_ref 1.016
_refine_ls_hydrogen_treatment constr
_refine_ls_matrix_type full
_refine_ls_number_parameters 325
_refine_ls_number_reflns 4885
_refine_ls_number_restraints 18
_refine_ls_restrained_S_all 1.047
_refine_ls_R_factor_all 0.0282
_refine_ls_R_factor_gt 0.0262
_refine_ls_shift/su_max 0.002
_refine_ls_shift/su_mean 0.000
_refine_ls_structure_factor_coef Fsqd
_refine_ls_weighting_details 'calc w=1/[\s^2^(Fo^2^)+(0.0275P)^2^+0.0000P] where P=(Fo^2^+2Fc^2^)/3'
_refine_ls_weighting_scheme calc
_refine_ls_wR_factor_gt 0.0589
_refine_ls_wR_factor_ref 0.0596
_reflns_number_gt 4647
_reflns_number_total 4885
_reflns_threshold_expression >2sigma(I)
_cod_data_source_file om0607649si20060822_033624.cif
_cod_data_source_block ag4
_cod_original_cell_volume 2793.8(7)
_cod_original_sg_symbol_H-M P2(1)2(1)2(1)
_cod_database_code 4072539

loop_
_symmetry_equiv_pos_as_xyz
'x, y, z'
'-x+1/2, -y, z+1/2'
'-x, y+1/2, -z+1/2'
'x+1/2, -y+1/2, -z'

loop_
_atom_site_label
_atom_site_type_symbol
_atom_site_fract_x
_atom_site_fract_y
_atom_site_fract_z
_atom_site_U_iso_or_equiv
_atom_site_adp_type
_atom_site_occupancy
_atom_site_symmetry_multiplicity
_atom_site_calc_flag
_atom_site_refinement_flags
Hf1 Hf 0.09174(2) 0.478355(14) 0.846937(10) 0.02164(6) Uani 1 1 d .
O101 O 0.0276(4) 0.3544(2) 0.86071(16) 0.0358(9) Uani 1 1 d .
C102 C 0.1145(7) 0.2922(3) 0.8934(2) 0.0369(13) Uani 1 1 d .
H10C H 0.1788 0.2621 0.8610 0.044 Uiso 1 1 calc R
H10D H 0.0497 0.2477 0.9141 0.044 Uiso 1 1 calc R
C103 C 0.2117(6) 0.3361(3) 0.9476(2) 0.0282(11) Uani 1 1 d .
H10E H 0.3034 0.3007 0.9541 0.034 Uiso 1 1 calc R
N104 N 0.2504(4) 0.4199(2) 0.91680(18) 0.0208(8) Uani 1 1 d .
C105 C 0.2823(4) 0.4934(3) 0.9487(2) 0.0197(10) Uani 1 1 d .
N105 N 0.3535(4) 0.4987(2) 1.0077(2) 0.0301(10) Uani 1 1 d .
N106 N 0.2271(4) 0.5636(3) 0.91592(18) 0.0201(8) Uani 1 1 d .
C107 C 0.2928(5) 0.6483(3) 0.9219(2) 0.0233(10) Uani 1 1 d .
C108 C 0.2029(5) 0.7212(3) 0.9300(2) 0.0267(11) Uani 1 1 d .
H10A H 0.0988 0.7140 0.9326 0.032 Uiso 1 1 calc R
C109 C 0.2637(6) 0.8041(3) 0.9344(3) 0.0358(12) Uani 1 1 d .
H10B H 0.2009 0.8533 0.9404 0.043 Uiso 1 1 calc R
C110 C 0.4147(7) 0.8162(3) 0.9303(3) 0.0396(12) Uani 1 1 d .
H11A H 0.4563 0.8731 0.9331 0.048 Uiso 1 1 calc R
C111 C 0.5032(5) 0.7443(3) 0.9220(3) 0.0362(13) Uani 1 1 d .
H11B H 0.6071 0.7518 0.9183 0.043 Uiso 1 1 calc R
C112 C 0.4444(5) 0.6611(3) 0.9189(2) 0.0286(11) Uani 1 1 d .
H11C H 0.5083 0.6121 0.9146 0.034 Uiso 1 1 calc R
C113 C 0.3238(6) 0.5676(4) 1.0557(3) 0.0407(13) Uani 1 1 d .
H11K H 0.4107 0.6055 1.0597 0.061 Uiso 1 1 calc R
H11L H 0.3015 0.5413 1.0988 0.061 Uiso 1 1 calc R
H11M H 0.2391 0.6024 1.0408 0.061 Uiso 1 1 calc R
C114 C 0.4512(5) 0.4284(4) 1.0301(3) 0.0401(13) Uani 1 1 d .
H11H H 0.5431 0.4536 1.0471 0.060 Uiso 1 1 calc R
H11I H 0.4736 0.3895 0.9928 0.060 Uiso 1 1 calc R
H11J H 0.4023 0.3949 1.0652 0.060 Uiso 1 1 calc R
C115 C 0.1281(5) 0.3409(3) 1.0120(2) 0.0278(11) Uani 1 1 d .
C116 C 0.1466(6) 0.2727(3) 1.0577(3) 0.0369(13) Uani 1 1 d .
H11D H 0.2162 0.2276 1.0487 0.044 Uiso 1 1 calc R
C117 C 0.0656(7) 0.2698(4) 1.1153(3) 0.0466(16) Uani 1 1 d .
H11E H 0.0779 0.2221 1.1449 0.056 Uiso 1 1 calc R
C118 C -0.0322(7) 0.3348(4) 1.1303(3) 0.0476(16) Uani 1 1 d .
H11F H -0.0872 0.3327 1.1703 0.057 Uiso 1 1 calc R
C119 C -0.0504(6) 0.4034(4) 1.0869(3) 0.0425(14) Uani 1 1 d .
H11G H -0.1172 0.4493 1.0972 0.051 Uiso 1 1 calc R
C120 C 0.0287(5) 0.4058(3) 1.0279(3) 0.0340(12) Uani 1 1 d .
H12A H 0.0139 0.4530 0.9980 0.041 Uiso 1 1 calc R
C201 C 0.0613(7) 0.4459(4) 0.7274(2) 0.0437(15) Uani 1 1 d .
C202 C 0.0415(6) 0.5376(4) 0.7321(3) 0.0368(13) Uani 1 1 d .
C203 C 0.1770(6) 0.5744(3) 0.7508(2) 0.0317(12) Uani 1 1 d .
C204 C 0.2813(5) 0.5069(4) 0.7561(2) 0.0350(13) Uani 1 1 d .
C205 C 0.2096(8) 0.4277(4) 0.7413(3) 0.0431(15) Uani 1 1 d .
C206 C 0.2841(10) 0.3399(5) 0.7365(4) 0.081(2) Uani 1 1 d U
H20A H 0.2156 0.2941 0.7512 0.122 Uiso 1 1 calc R
H20B H 0.3720 0.3395 0.7648 0.122 Uiso 1 1 calc R
H20C H 0.3130 0.3289 0.6905 0.122 Uiso 1 1 calc R
C207 C 0.4429(6) 0.5137(5) 0.7715(3) 0.066(2) Uani 1 1 d .
H20D H 0.4675 0.5746 0.7822 0.099 Uiso 1 1 calc R
H20E H 0.5003 0.4949 0.7329 0.099 Uiso 1 1 calc R
H20F H 0.4664 0.4762 0.8094 0.099 Uiso 1 1 calc R
C208 C 0.2086(8) 0.6709(4) 0.7563(3) 0.0567(18) Uani 1 1 d .
H20G H 0.3098 0.6795 0.7722 0.085 Uiso 1 1 calc R
H20H H 0.1391 0.6975 0.7876 0.085 Uiso 1 1 calc R
H20I H 0.1973 0.6984 0.7128 0.085 Uiso 1 1 calc R
C209 C -0.0981(8) 0.5868(5) 0.7147(3) 0.0688(19) Uani 1 1 d U
H20J H -0.1833 0.5569 0.7343 0.103 Uiso 1 1 calc R
H20K H -0.1093 0.5887 0.6665 0.103 Uiso 1 1 calc R
H20L H -0.0921 0.6466 0.7320 0.103 Uiso 1 1 calc R
C210 C -0.0545(9) 0.3821(5) 0.7082(4) 0.085(2) Uani 1 1 d U
H21A H -0.0155 0.3425 0.6743 0.127 Uiso 1 1 calc R
H21B H -0.1404 0.4134 0.6907 0.127 Uiso 1 1 calc R
H21C H -0.0841 0.3480 0.7471 0.127 Uiso 1 1 calc R
N300 N -0.1103(4) 0.5255(3) 0.87847(18) 0.0294(8) Uani 1 1 d .
C301 C -0.2297(6) 0.4749(5) 0.9071(3) 0.0558(16) Uani 1 1 d .
H30D H -0.3180 0.4806 0.8794 0.084 Uiso 1 1 calc R
H30E H -0.2511 0.4968 0.9517 0.084 Uiso 1 1 calc R
H30F H -0.2007 0.4132 0.9096 0.084 Uiso 1 1 calc R
C302 C -0.1491(6) 0.6183(4) 0.8767(3) 0.0420(14) Uani 1 1 d .
H30A H -0.2436 0.6257 0.8538 0.063 Uiso 1 1 calc R
H30B H -0.0721 0.6508 0.8531 0.063 Uiso 1 1 calc R
H30C H -0.1575 0.6406 0.9220 0.063 Uiso 1 1 calc R

loop_
_atom_site_aniso_label
_atom_site_aniso_U_11
_atom_site_aniso_U_22
_atom_site_aniso_U_33
_atom_site_aniso_U_23
_atom_site_aniso_U_13
_atom_site_aniso_U_12
Hf1 0.02918(10) 0.01841(10) 0.01733(11) 0.00155(9) -0.00145(10) -0.00224(10)
O101 0.056(2) 0.0233(18) 0.029(2) 0.0057(13) -0.0106(17) -0.0128(16)
C102 0.065(4) 0.020(3) 0.025(3) 0.0025(18) 0.002(3) -0.002(3)
C103 0.039(3) 0.017(2) 0.028(3) 0.0057(18) 0.001(2) 0.003(2)
N104 0.025(2) 0.018(2) 0.019(2) 0.0032(14) 0.0020(16) 0.0028(17)
C105 0.0116(17) 0.025(3) 0.023(3) 0.0005(17) 0.0022(17) -0.0013(17)
N105 0.0320(19) 0.032(3) 0.027(2) 0.0052(15) -0.0071(17) 0.0016(16)
N106 0.0221(18) 0.0194(19) 0.019(2) 0.0023(15) -0.0031(16) 0.0024(17)
C107 0.031(2) 0.023(3) 0.015(2) -0.0004(17) -0.003(2) -0.003(2)
C108 0.024(2) 0.028(3) 0.028(3) -0.0030(19) -0.005(2) 0.003(2)
C109 0.045(3) 0.024(3) 0.038(3) -0.003(2) -0.008(3) 0.005(2)
C110 0.049(3) 0.026(3) 0.043(3) 0.000(2) -0.012(3) -0.010(3)
C111 0.028(3) 0.037(3) 0.044(4) 0.002(2) -0.001(2) -0.006(2)
C112 0.028(3) 0.030(3) 0.028(3) -0.001(2) -0.001(2) 0.001(2)
C113 0.048(3) 0.044(3) 0.029(3) -0.005(2) -0.007(2) 0.000(3)
C114 0.039(3) 0.043(3) 0.038(3) 0.009(3) -0.012(2) 0.004(2)
C115 0.033(3) 0.029(3) 0.021(3) 0.0028(18) -0.005(2) -0.008(2)
C116 0.049(3) 0.029(3) 0.033(3) 0.008(2) -0.002(2) -0.004(2)
C117 0.070(4) 0.042(3) 0.028(3) 0.011(2) -0.009(3) -0.024(3)
C118 0.059(4) 0.059(4) 0.025(3) 0.000(2) 0.009(3) -0.025(3)
C119 0.046(3) 0.048(4) 0.034(3) -0.003(2) 0.008(2) -0.004(3)
C120 0.042(3) 0.035(3) 0.024(3) 0.005(2) 0.004(2) -0.003(2)
C201 0.069(4) 0.049(3) 0.013(3) -0.002(2) 0.002(3) -0.022(3)
C202 0.045(3) 0.044(4) 0.021(3) 0.011(2) -0.002(2) 0.003(2)
C203 0.054(3) 0.022(3) 0.020(3) 0.006(2) 0.008(2) 0.001(2)
C204 0.038(3) 0.052(4) 0.014(3) 0.003(2) 0.003(2) 0.005(3)
C205 0.085(4) 0.025(3) 0.020(3) 0.000(2) 0.013(3) 0.013(3)
C206 0.088(5) 0.058(4) 0.057(4) 0.008(3) 0.023(4) 0.033(4)
C207 0.041(3) 0.121(6) 0.036(4) 0.013(4) 0.004(3) 0.005(4)
C208 0.087(5) 0.028(3) 0.034(4) 0.002(2) 0.019(4) -0.011(4)
C209 0.059(3) 0.102(4) 0.045(3) 0.024(3) -0.005(3) 0.022(4)
C210 0.058(5) 0.095(4) 0.055(4) 0.010(3) -0.003(4) -0.049(4)
N300 0.0180(17) 0.039(2) 0.031(2) 0.0043(19) 0.0013(15) 0.002(2)
C301 0.034(3) 0.069(4) 0.064(4) 0.021(4) -0.011(3) -0.008(3)
C302 0.038(3) 0.038(3) 0.050(4) -0.006(3) 0.004(3) 0.004(3)

loop_
_atom_type_symbol
_atom_type_description
_atom_type_scat_dispersion_real
_atom_type_scat_dispersion_imag
_atom_type_scat_source
C C 0.0181 0.0091 'International Tables Vol C Tables 4.2.6.8 and 6.1.1.4'
H H 0.0000 0.0000 'International Tables Vol C Tables 4.2.6.8 and 6.1.1.4'
N N 0.0311 0.0180 'International Tables Vol C Tables 4.2.6.8 and 6.1.1.4'
O O 0.0492 0.0322 'International Tables Vol C Tables 4.2.6.8 and 6.1.1.4'
Hf Hf -6.1794 4.9776 'International Tables Vol C Tables 4.2.6.8 and 6.1.1.4'

loop_
_geom_angle_atom_site_label_1
_geom_angle_atom_site_label_2
_geom_angle_atom_site_label_3
_geom_angle
O101 Hf1 N300 91.69(16)
O101 Hf1 N104 73.53(14)
N300 Hf1 N104 121.38(14)
O101 Hf1 N106 127.95(13)
N300 Hf1 N106 95.12(15)
N104 Hf1 N106 59.08(14)
O101 Hf1 C201 85.08(16)
N300 Hf1 C201 105.74(18)
N104 Hf1 C201 127.98(18)
N106 Hf1 C201 140.65(16)
O101 Hf1 C205 87.13(17)
N300 Hf1 C205 138.26(19)
N104 Hf1 C205 98.22(18)
N106 Hf1 C205 118.05(19)
C201 Hf1 C205 32.6(2)
O101 Hf1 C202 114.45(16)
N300 Hf1 C202 89.94(16)
N104 Hf1 C202 148.14(15)
N106 Hf1 C202 117.09(16)
C201 Hf1 C202 32.77(19)
C205 Hf1 C202 53.62(18)
O101 Hf1 C204 117.24(16)
N300 Hf1 C204 139.30(16)
N104 Hf1 C204 95.25(15)
N106 Hf1 C204 88.86(16)
C201 Hf1 C204 53.74(17)
C205 Hf1 C204 32.26(18)
C202 Hf1 C204 53.16(16)
O101 Hf1 C203 137.51(15)
N300 Hf1 C203 107.59(16)
N104 Hf1 C203 121.55(15)
N106 Hf1 C203 88.55(16)
C201 Hf1 C203 53.67(17)
C205 Hf1 C203 53.22(18)
C202 Hf1 C203 31.97(16)
C204 Hf1 C203 31.89(16)
O101 Hf1 C105 99.23(13)
N300 Hf1 C105 107.58(13)
N104 Hf1 C105 29.29(13)
N106 Hf1 C105 30.18(13)
C201 Hf1 C105 146.23(17)
C205 Hf1 C105 113.79(18)
C202 Hf1 C105 141.64(15)
C204 Hf1 C105 95.94(14)
C203 Hf1 C105 109.77(15)
C102 O101 Hf1 123.1(3)
O101 C102 C103 110.9(4)
O101 C102 H10C 109.5
C103 C102 H10C 109.5
O101 C102 H10D 109.5
C103 C102 H10D 109.5
H10C C102 H10D 108.1
N104 C103 C115 116.4(4)
N104 C103 C102 102.3(4)
C115 C103 C102 110.1(4)
N104 C103 H10E 109.2
C115 C103 H10E 109.2
C102 C103 H10E 109.2
C105 N104 C103 125.8(4)
C105 N104 Hf1 96.3(3)
C103 N104 Hf1 118.1(3)
N104 C105 N106 110.6(4)
N104 C105 N105 125.5(4)
N106 C105 N105 123.8(4)
N104 C105 Hf1 54.4(2)
N106 C105 Hf1 57.2(2)
N105 C105 Hf1 168.4(3)
C105 N105 C113 122.6(4)
C105 N105 C114 121.0(4)
C113 N105 C114 115.9(4)
C105 N106 C107 121.4(4)
C105 N106 Hf1 92.6(3)
C107 N106 Hf1 142.8(3)
C112 C107 C108 118.2(4)
C112 C107 N106 122.4(5)
C108 C107 N106 119.4(4)
C109 C108 C107 120.5(5)
C109 C108 H10A 119.7
C107 C108 H10A 119.7
C110 C109 C108 120.7(5)
C110 C109 H10B 119.6
C108 C109 H10B 119.6
C111 C110 C109 118.7(5)
C111 C110 H11A 120.7
C109 C110 H11A 120.7
C110 C111 C112 121.2(5)
C110 C111 H11B 119.4
C112 C111 H11B 119.4
C111 C112 C107 120.7(5)
C111 C112 H11C 119.7
C107 C112 H11C 119.7
N105 C113 H11K 109.5
N105 C113 H11L 109.5
H11K C113 H11L 109.5
N105 C113 H11M 109.5
H11K C113 H11M 109.5
H11L C113 H11M 109.5
N105 C114 H11H 109.5
N105 C114 H11I 109.5
H11H C114 H11I 109.5
N105 C114 H11J 109.5
H11H C114 H11J 109.5
H11I C114 H11J 109.5
C120 C115 C116 117.4(5)
C120 C115 C103 124.3(4)
C116 C115 C103 118.2(4)
C117 C116 C115 121.1(5)
C117 C116 H11D 119.5
C115 C116 H11D 119.5
C118 C117 C116 120.8(5)
C118 C117 H11E 119.6
C116 C117 H11E 119.6
C117 C118 C119 119.3(5)
C117 C118 H11F 120.4
C119 C118 H11F 120.4
C118 C119 C120 120.3(6)
C118 C119 H11G 119.8
C120 C119 H11G 119.8
C115 C120 C119 121.1(5)
C115 C120 H12A 119.4
C119 C120 H12A 119.4
C205 C201 C202 107.8(5)
C205 C201 C210 126.8(6)
C202 C201 C210 125.4(6)
C205 C201 Hf1 74.8(3)
C202 C201 Hf1 75.6(3)
C210 C201 Hf1 117.6(4)
C203 C202 C201 107.7(5)
C203 C202 C209 126.5(5)
C201 C202 C209 125.6(6)
C203 C202 Hf1 74.9(3)
C201 C202 Hf1 71.7(3)
C209 C202 Hf1 122.8(4)
C202 C203 C204 108.4(5)
C202 C203 C208 125.4(5)
C204 C203 C208 125.9(5)
C202 C203 Hf1 73.1(3)
C204 C203 Hf1 73.9(3)
C208 C203 Hf1 124.2(4)
C203 C204 C205 107.8(5)
C203 C204 C207 128.5(6)
C205 C204 C207 123.7(6)
C203 C204 Hf1 74.2(3)
C205 C204 Hf1 72.3(3)
C207 C204 Hf1 121.3(4)
C201 C205 C204 108.3(5)
C201 C205 C206 126.5(6)
C204 C205 C206 125.0(6)
C201 C205 Hf1 72.6(3)
C204 C205 Hf1 75.5(3)
C206 C205 Hf1 121.3(4)
C205 C206 H20A 109.5
C205 C206 H20B 109.5
H20A C206 H20B 109.5
C205 C206 H20C 109.5
H20A C206 H20C 109.5
H20B C206 H20C 109.5
C204 C207 H20D 109.5
C204 C207 H20E 109.5
H20D C207 H20E 109.5
C204 C207 H20F 109.5
H20D C207 H20F 109.5
H20E C207 H20F 109.5
C203 C208 H20G 109.5
C203 C208 H20H 109.5
H20G C208 H20H 109.5
C203 C208 H20I 109.5
H20G C208 H20I 109.5
H20H C208 H20I 109.5
C202 C209 H20J 109.5
C202 C209 H20K 109.5
H20J C209 H20K 109.5
C202 C209 H20L 109.5
H20J C209 H20L 109.5
H20K C209 H20L 109.5
C201 C210 H21A 109.5
C201 C210 H21B 109.5
H21A C210 H21B 109.5
C201 C210 H21C 109.5
H21A C210 H21C 109.5
H21B C210 H21C 109.5
C301 N300 C302 110.3(4)
C301 N300 Hf1 126.7(4)
C302 N300 Hf1 122.9(3)
N300 C301 H30D 109.5
N300 C301 H30E 109.5
H30D C301 H30E 109.5
N300 C301 H30F 109.5
H30D C301 H30F 109.5
H30E C301 H30F 109.5
N300 C302 H30A 109.5
N300 C302 H30B 109.5
H30A C302 H30B 109.5
N300 C302 H30C 109.5
H30A C302 H30C 109.5
H30B C302 H30C 109.5

loop_
_geom_bond_atom_site_label_1
_geom_bond_atom_site_label_2
_geom_bond_distance
Hf1 O101 1.999(3)
Hf1 N300 2.067(4)
Hf1 N104 2.203(4)
Hf1 N106 2.267(4)
Hf1 C201 2.481(5)
Hf1 C205 2.509(5)
Hf1 C202 2.531(5)
Hf1 C204 2.550(5)
Hf1 C203 2.554(5)
Hf1 C105 2.694(4)
O101 C102 1.400(6)
C102 C103 1.557(7)
C102 H10C 0.9900
C102 H10D 0.9900
C103 N104 1.465(6)
C103 C115 1.507(7)
C103 H10E 1.0000
N104 C105 1.326(5)
C105 N106 1.355(5)
C105 N105 1.358(6)
N105 C113 1.456(6)
N105 C114 1.462(6)
N106 C107 1.429(6)
C107 C112 1.388(7)
C107 C108 1.389(7)
C108 C109 1.384(7)
C108 H10A 0.9500
C109 C110 1.383(8)
C109 H10B 0.9500
C110 C111 1.370(7)
C110 H11A 0.9500
C111 C112 1.378(7)
C111 H11B 0.9500
C112 H11C 0.9500
C113 H11K 0.9800
C113 H11L 0.9800
C113 H11M 0.9800
C114 H11H 0.9800
C114 H11I 0.9800
C114 H11J 0.9800
C115 C120 1.377(7)
C115 C116 1.401(6)
C116 C117 1.376(8)
C116 H11D 0.9500
C117 C118 1.364(9)
C117 H11E 0.9500
C118 C119 1.377(8)
C118 H11F 0.9500
C119 C120 1.391(7)
C119 H11G 0.9500
C120 H12A 0.9500
C201 C205 1.400(9)
C201 C202 1.415(8)
C201 C210 1.484(8)
C202 C203 1.401(7)
C202 C209 1.512(8)
C203 C204 1.402(7)
C203 C208 1.505(7)
C204 C205 1.406(8)
C204 C207 1.499(7)
C205 C206 1.503(8)
C206 H20A 0.9800
C206 H20B 0.9800
C206 H20C 0.9800
C207 H20D 0.9800
C207 H20E 0.9800
C207 H20F 0.9800
C208 H20G 0.9800
C208 H20H 0.9800
C208 H20I 0.9800
C209 H20J 0.9800
C209 H20K 0.9800
C209 H20L 0.9800
C210 H21A 0.9800
C210 H21B 0.9800
C210 H21C 0.9800
N300 C301 1.449(7)
N300 C302 1.461(7)
C301 H30D 0.9800
C301 H30E 0.9800
C301 H30F 0.9800
C302 H30A 0.9800
C302 H30B 0.9800
C302 H30C 0.9800
